data_2215422
loop_
_publ_author_name
'Choi, Hong Dae'
'Seo,  Pil Ja'
'Son, Byeng Wha'
'Lee, Uk'

_publ_contact_author_address
;
Department of Chemistry
Pukyong National University
599-1 Daeyeon 3-dong Nam-ku,
Busan 608-737, Republic of Korea
;
_publ_contact_author_email uklee@pknu.ac.kr
_publ_contact_author_fax +82-51-628-8147
_publ_contact_author_name 'Prof. Uk Lee'
_publ_contact_author_phone +82-51-620-6374
_publ_section_title
;
 2,5-Dimethyl-3-phenylsulfinyl-1-benzofuran
;
_journal_coeditor_code CI2457
_journal_date_accepted 2007-09-07
_journal_date_recd_electronic 2007-08-30
_journal_issue 10
_journal_name_full 'Acta Crystallographica Section E'
_journal_page_first o4042
_journal_page_last o4042
_journal_paper_category QO
_journal_paper_doi 10.1107/S1600536807043954
_journal_volume 63
_journal_year 2007
_chemical_formula_iupac 'C16 H14 O2 S'
_chemical_formula_moiety 'C16 H14 O2 S'
_chemical_formula_sum 'C16 H14 O2 S'
_chemical_formula_weight 270.33
_chemical_melting_point 406.5(5)
_chemical_name_systematic
;
2,5-Dimethyl-3-phenylsulfinyl-1-benzofuran
;
_space_group_IT_number 14
_symmetry_cell_setting monoclinic
_symmetry_space_group_name_Hall '-P 2ybc'
_symmetry_space_group_name_H-M 'P 1 21/c 1'
_atom_sites_solution_hydrogens geom
_atom_sites_solution_primary direct
_atom_sites_solution_secondary difmap
_audit_creation_method 'form.cif (version 2.0)'
_cell_angle_alpha 90.00
_cell_angle_beta 100.3430(10)
_cell_angle_gamma 90.00
_cell_formula_units_Z 4
_cell_length_a 11.4663(6)
_cell_length_b 6.2309(3)
_cell_length_c 18.8470(10)
_cell_measurement_reflns_used 3453
_cell_measurement_temperature 173(2)
_cell_measurement_theta_max 27.98
_cell_measurement_theta_min 2.58
_cell_volume 1324.65(12)
_computing_cell_refinement 'SAINT (Bruker, 1997)'
_computing_data_collection 'SMART (Bruker, 1997)'
_computing_data_reduction 'SAINT (Bruker, 1997)'
_computing_molecular_graphics 'ORTEP3 (Farrugia, 1997) and DIAMOND (Brandenburg, 1998)'
_computing_publication_material 'SHELXL97 (Sheldrick, 1997)'
_computing_structure_refinement 'SHELXL97 (Sheldrick, 1997)'
_computing_structure_solution 'SHELXS97 (Sheldrick, 1997)'
_diffrn_ambient_temperature 173(2)
_diffrn_detector_area_resol_mean 10.0
_diffrn_measured_fraction_theta_full 0.997
_diffrn_measured_fraction_theta_max 0.997
_diffrn_measurement_device_type 'Bruker SMART CCD area-detector'
_diffrn_measurement_method '\f and \w scans'
_diffrn_radiation_monochromator graphite
_diffrn_radiation_source 'fine-focus sealed tube'
_diffrn_radiation_type MoK\a
_diffrn_radiation_wavelength 0.71073
_diffrn_reflns_av_R_equivalents 0.0397
_diffrn_reflns_av_sigmaI/netI 0.0390
_diffrn_reflns_limit_h_max 14
_diffrn_reflns_limit_h_min -14
_diffrn_reflns_limit_k_max 7
_diffrn_reflns_limit_k_min -7
_diffrn_reflns_limit_l_max 15
_diffrn_reflns_limit_l_min -23
_diffrn_reflns_number 7756
_diffrn_reflns_theta_full 27.00
_diffrn_reflns_theta_max 27.00
_diffrn_reflns_theta_min 1.81
_diffrn_standards_number 0
_exptl_absorpt_coefficient_mu 0.238
_exptl_absorpt_correction_type none
_exptl_crystal_colour colourless
_exptl_crystal_density_diffrn 1.355
_exptl_crystal_density_method 'not measured'
_exptl_crystal_description Plate
_exptl_crystal_F_000 568
_exptl_crystal_size_max 0.40
_exptl_crystal_size_mid 0.30
_exptl_crystal_size_min 0.10
_refine_diff_density_max 0.434
_refine_diff_density_min -0.319
_refine_ls_extinction_method none
_refine_ls_goodness_of_fit_ref 1.131
_refine_ls_hydrogen_treatment constr
_refine_ls_matrix_type full
_refine_ls_number_parameters 174
_refine_ls_number_reflns 2877
_refine_ls_number_restraints 0
_refine_ls_restrained_S_all 1.131
_refine_ls_R_factor_all 0.0637
_refine_ls_R_factor_gt 0.0502
_refine_ls_shift/su_max 0.001
_refine_ls_shift/su_mean <0.001
_refine_ls_structure_factor_coef Fsqd
_refine_ls_weighting_details 'calc w=1/[\s^2^(Fo^2^)+(0.0467P)^2^+0.8059P] where P=(Fo^2^+2Fc^2^)/3'
_refine_ls_weighting_scheme calc
_refine_ls_wR_factor_gt 0.1118
_refine_ls_wR_factor_ref 0.1183
_reflns_number_gt 2365
_reflns_number_total 2877
_reflns_threshold_expression I>2\s(I)
_cod_data_source_file ci2457.cif
_cod_data_source_block I
_cod_depositor_comments
;
The following automatic conversions were performed:
'_symmetry_cell_setting' value 'Monoclinic' changed to 'monoclinic'
according to '/home/saulius/struct/CIF-dictionaries/cif_core.dic'
dictionary named 'cif_core.dic' version 2.4.1 from 2010-06-29.

Automatic conversion script
Id: cif_fix_enum 1527 2010-12-29 10:47:43Z saulius 

The following automatic conversions were performed:

'_chemical_melting_point' value '406-407' was changed to '406.5(5)' -
the average value was taken and precision was estimated.

Automatic conversion script
Id: cif_fix_values 1646 2011-03-28 12:23:43Z adriana 

The following automatic conversions were performed:

'_chemical_melting_point' value '406-407' was changed to '406.5(5)' -
the average value was taken and precision was
estimated.

'_symmetry_cell_setting' value 'Monoclinic' changed to
'monoclinic' according to
/home/saulius/struct/CIF-dictionaries/cif_core.dic dictionary named
'cif_core.dic' version 2.4.1 from 2010-06-29.

Automatic conversion script
Id: cif_fix_values 1715 2011-07-08 13:25:40Z adriana 
;
_cod_original_sg_symbol_H-M 'P 21/c'
_cod_database_code 2215422
_cod_database_fobs_code 2215422

loop_
_symmetry_equiv_pos_as_xyz
'x, y, z'
'-x, y+1/2, -z+1/2'
'-x, -y, -z'
'x, -y-1/2, z-1/2'

loop_
_atom_site_type_symbol
_atom_site_label
_atom_site_fract_x
_atom_site_fract_y
_atom_site_fract_z
_atom_site_U_iso_or_equiv
_atom_site_adp_type
_atom_site_calc_flag
_atom_site_refinement_flags
_atom_site_occupancy
S S 0.43404(5) 0.66525(9) 0.09835(3) 0.02556(16) Uani d . 1
O O1 0.19127(14) 0.5264(3) 0.21547(8) 0.0288(4) Uani d . 1
O O2 0.47042(14) 0.8958(3) 0.10329(9) 0.0357(4) Uani d . 1
C C1 0.30788(18) 0.6429(3) 0.13955(11) 0.0231(4) Uani d . 1
C C2 0.29523(19) 0.4935(4) 0.18964(11) 0.0261(5) Uani d . 1
C C3 0.13892(19) 0.7081(3) 0.18066(11) 0.0251(5) Uani d . 1
C C4 0.0339(2) 0.8019(4) 0.19060(13) 0.0326(5) Uani d . 1
H H4 -0.0121 0.7444 0.2233 0.039 Uiso calc R 1
C C5 -0.0008(2) 0.9845(4) 0.15038(13) 0.0316(5) Uani d . 1
H H5 -0.0722 1.0540 0.1562 0.038 Uiso calc R 1
C C6 0.0654(2) 1.0711(4) 0.10119(12) 0.0282(5) Uani d . 1
C C7 0.17043(19) 0.9709(4) 0.09248(12) 0.0262(5) Uani d . 1
H H7 0.2164 1.0272 0.0596 0.031 Uiso calc R 1
C C8 0.20766(18) 0.7869(3) 0.13254(11) 0.0222(4) Uani d . 1
C C9 0.36209(17) 0.6185(3) 0.00667(11) 0.0220(4) Uani d . 1
C C10 0.3169(2) 0.4165(4) -0.01264(13) 0.0299(5) Uani d . 1
H H10 0.3219 0.3054 0.0223 0.036 Uiso calc R 1
C C11 0.2644(2) 0.3788(4) -0.08342(14) 0.0370(6) Uani d . 1
H H11 0.2313 0.2419 -0.0971 0.044 Uiso calc R 1
C C12 0.2599(2) 0.5390(4) -0.13439(13) 0.0370(6) Uani d . 1
H H12 0.2228 0.5128 -0.1829 0.044 Uiso calc R 1
C C13 0.3091(2) 0.7374(4) -0.11498(13) 0.0347(6) Uani d . 1
H H13 0.3078 0.8461 -0.1505 0.042 Uiso calc R 1
C C14 0.36065(19) 0.7789(4) -0.04388(13) 0.0279(5) Uani d . 1
H H14 0.3943 0.9154 -0.0303 0.033 Uiso calc R 1
C C15 0.3687(2) 0.3092(4) 0.22060(13) 0.0363(6) Uani d . 1
H H15A 0.4390 0.2990 0.1979 0.054 Uiso calc R 1
H H15B 0.3224 0.1767 0.2117 0.054 Uiso calc R 1
H H15C 0.3933 0.3301 0.2727 0.054 Uiso calc R 1
C C16 0.0237(2) 1.2711(4) 0.05914(14) 0.0373(6) Uani d . 1
H H16A 0.0505 1.3979 0.0883 0.056 Uiso calc R 1
H H16B -0.0631 1.2709 0.0471 0.056 Uiso calc R 1
H H16C 0.0566 1.2745 0.0146 0.056 Uiso calc R 1

loop_
_atom_site_aniso_label
_atom_site_aniso_U_11
_atom_site_aniso_U_22
_atom_site_aniso_U_33
_atom_site_aniso_U_12
_atom_site_aniso_U_13
_atom_site_aniso_U_23
S 0.0192(3) 0.0303(3) 0.0272(3) -0.0016(2) 0.0041(2) 0.0018(2)
O1 0.0338(9) 0.0320(9) 0.0221(8) -0.0026(7) 0.0087(7) 0.0035(6)
O2 0.0326(9) 0.0370(10) 0.0379(9) -0.0148(7) 0.0075(7) -0.0042(8)
C1 0.0230(10) 0.0236(11) 0.0227(10) -0.0023(8) 0.0038(8) 0.0004(9)
C2 0.0289(11) 0.0289(12) 0.0198(10) -0.0031(9) 0.0022(8) -0.0015(9)
C3 0.0276(11) 0.0267(11) 0.0210(10) -0.0038(9) 0.0044(8) -0.0036(9)
C4 0.0296(12) 0.0416(14) 0.0285(12) -0.0051(11) 0.0101(9) -0.0023(10)
C5 0.0255(11) 0.0362(13) 0.0332(13) 0.0005(10) 0.0056(9) -0.0106(10)
C6 0.0289(11) 0.0251(11) 0.0293(12) -0.0013(9) 0.0014(9) -0.0082(9)
C7 0.0253(11) 0.0248(11) 0.0287(11) -0.0045(9) 0.0053(9) 0.0009(9)
C8 0.0217(10) 0.0227(11) 0.0224(10) -0.0046(8) 0.0046(8) -0.0045(8)
C9 0.0182(9) 0.0237(11) 0.0249(10) 0.0004(8) 0.0057(8) -0.0009(8)
C10 0.0308(12) 0.0251(12) 0.0353(13) -0.0031(9) 0.0102(10) 0.0022(10)
C11 0.0313(12) 0.0332(13) 0.0463(15) -0.0040(10) 0.0062(11) -0.0117(11)
C12 0.0282(12) 0.0526(16) 0.0288(12) 0.0083(11) 0.0012(10) -0.0077(11)
C13 0.0330(12) 0.0411(14) 0.0307(12) 0.0091(11) 0.0070(10) 0.0086(11)
C14 0.0250(11) 0.0246(11) 0.0348(12) 0.0007(9) 0.0074(9) 0.0043(9)
C15 0.0444(14) 0.0353(14) 0.0277(12) 0.0036(11) 0.0022(10) 0.0078(10)
C16 0.0354(13) 0.0289(13) 0.0456(15) 0.0040(10) 0.0017(11) -0.0005(11)

loop_
_atom_type_symbol
_atom_type_description
_atom_type_scat_dispersion_real
_atom_type_scat_dispersion_imag
_atom_type_scat_source
C C 0.0033 0.0016 'International Tables Vol C Tables 4.2.6.8 and 6.1.1.4'
H H 0.0000 0.0000 'International Tables Vol C Tables 4.2.6.8 and 6.1.1.4'
O O 0.0106 0.0060 'International Tables Vol C Tables 4.2.6.8 and 6.1.1.4'
S S 0.1246 0.1234 'International Tables Vol C Tables 4.2.6.8 and 6.1.1.4'

loop_
_geom_angle_atom_site_label_1
_geom_angle_atom_site_label_2
_geom_angle_atom_site_label_3
_geom_angle
O2 S C1 106.86(9)
O2 S C9 106.90(10)
C1 S C9 97.98(9)
C2 O1 C3 106.3(2)
C2 C1 C8 107.9(2)
C2 C1 S 124.1(2)
C8 C1 S 127.7(2)
C1 C2 O1 110.6(2)
C1 C2 C15 133.2(2)
O1 C2 C15 116.2(2)
C4 C3 O1 126.4(2)
C4 C3 C8 123.2(2)
O1 C3 C8 110.3(2)
C3 C4 C5 116.4(2)
C3 C4 H4 121.8
C5 C4 H4 121.8
C4 C5 C6 122.7(2)
C4 C5 H5 118.7
C6 C5 H5 118.7
C7 C6 C5 119.1(2)
C7 C6 C16 120.5(2)
C5 C6 C16 120.4(2)
C6 C7 C8 119.4(2)
C6 C7 H7 120.3
C8 C7 H7 120.3
C3 C8 C7 119.2(2)
C3 C8 C1 104.8(2)
C7 C8 C1 136.0(2)
C14 C9 C10 121.3(2)
C14 C9 S 119.5(2)
C10 C9 S 119.0(2)
C11 C10 C9 119.1(2)
C11 C10 H10 120.5
C9 C10 H10 120.5
C12 C11 C10 120.3(2)
C12 C11 H11 119.8
C10 C11 H11 119.8
C11 C12 C13 120.0(2)
C11 C12 H12 120.0
C13 C12 H12 120.0
C12 C13 C14 120.4(2)
C12 C13 H13 119.8
C14 C13 H13 119.8
C9 C14 C13 118.8(2)
C9 C14 H14 120.6
C13 C14 H14 120.6
C2 C15 H15A 109.5
C2 C15 H15B 109.5
H15A C15 H15B 109.5
C2 C15 H15C 109.5
H15A C15 H15C 109.5
H15B C15 H15C 109.5
C6 C16 H16A 109.5
C6 C16 H16B 109.5
H16A C16 H16B 109.5
C6 C16 H16C 109.5
H16A C16 H16C 109.5
H16B C16 H16C 109.5

loop_
_geom_bond_atom_site_label_1
_geom_bond_atom_site_label_2
_geom_bond_distance
S O2 1.494(2)
S C1 1.766(2)
S C9 1.800(2)
O1 C2 1.381(3)
O1 C3 1.390(3)
C1 C2 1.352(3)
C1 C8 1.445(3)
C2 C15 1.481(3)
C3 C4 1.381(3)
C3 C8 1.393(3)
C4 C5 1.385(3)
C4 H4 0.95
C5 C6 1.407(3)
C5 H5 0.95
C6 C7 1.392(3)
C6 C16 1.508(3)
C7 C8 1.397(3)
C7 H7 0.95
C9 C14 1.379(3)
C9 C10 1.385(3)
C10 C11 1.381(3)
C10 H10 0.95
C11 C12 1.380(4)
C11 H11 0.95
C12 C13 1.381(4)
C12 H12 0.95
C13 C14 1.388(3)
C13 H13 0.95
C14 H14 0.95
C15 H15A 0.98
C15 H15B 0.98
C15 H15C 0.98
C16 H16A 0.98
C16 H16B 0.98
C16 H16C 0.98

loop_
_geom_hbond_atom_site_label_D
_geom_hbond_atom_site_label_H
_geom_hbond_atom_site_label_A
_geom_hbond_site_symmetry_A
_geom_hbond_distance_DH
_geom_hbond_distance_HA
_geom_hbond_distance_DA
_geom_hbond_angle_DHA
C16 H16A Cg 1_565 0.98 2.75 3.640(3) 151
C14 H14 O2 3_675 0.95 2.54 3.145(3) 122
C15 H15C O2 2_645 0.98 2.60 3.537(3) 160

loop_
_geom_torsion_atom_site_label_1
_geom_torsion_atom_site_label_2
_geom_torsion_atom_site_label_3
_geom_torsion_atom_site_label_4
_geom_torsion
O2 S C1 C2 -131.0(2)
C9 S C1 C2 118.6(2)
O2 S C1 C8 42.3(2)
C9 S C1 C8 -68.1(2)
C8 C1 C2 O1 1.2(2)
S C1 C2 O1 175.60(10)
C8 C1 C2 C15 -178.8(2)
S C1 C2 C15 -4.4(4)
C3 O1 C2 C1 -1.4(2)
C3 O1 C2 C15 178.6(2)
C2 O1 C3 C4 -179.1(2)
C2 O1 C3 C8 1.1(2)
O1 C3 C4 C5 179.4(2)
C8 C3 C4 C5 -0.8(3)
C3 C4 C5 C6 0.6(3)
C4 C5 C6 C7 -0.3(3)
C4 C5 C6 C16 -179.6(2)
C5 C6 C7 C8 0.1(3)
C16 C6 C7 C8 179.4(2)
C4 C3 C8 C7 0.7(3)
O1 C3 C8 C7 -179.5(2)
C4 C3 C8 C1 179.8(2)
O1 C3 C8 C1 -0.3(2)
C6 C7 C8 C3 -0.3(3)
C6 C7 C8 C1 -179.1(2)
C2 C1 C8 C3 -0.6(2)
S C1 C8 C3 -174.7(2)
C2 C1 C8 C7 178.4(2)
S C1 C8 C7 4.3(4)
O2 S C9 C14 6.0(2)
C1 S C9 C14 116.4(2)
O2 S C9 C10 -178.7(2)
C1 S C9 C10 -68.3(2)
C14 C9 C10 C11 -3.1(3)
S C9 C10 C11 -178.3(2)
C9 C10 C11 C12 1.6(4)
C10 C11 C12 C13 0.8(4)
C11 C12 C13 C14 -1.7(4)
C10 C9 C14 C13 2.2(3)
S C9 C14 C13 177.4(2)
C12 C13 C14 C9 0.3(3)

loop_
_cod_related_entry_id
_cod_related_entry_database
_cod_related_entry_code
1 ChemSpider 21123436
